data_4311801
loop_
_publ_author_name
'Elena L\'opez-Torres'
'M Antonia Mendiola'
'C\'esar J. Pastor'
'Beatriz Souto P\'erez'

_publ_section_title
;
 Versatile Chelating Behavior of Benzil Bis(thiosemicarbazone) in Zinc,
 Cadmium, and Nickel Complexes
;
_journal_name_full 'Inorganic Chemistry'
_journal_page_first 5222
_journal_page_last 5230
_journal_paper_doi 10.1021/ic035461a
_journal_volume 43
_journal_year 2004
_chemical_formula_sum 'C22 H28 Cd N8 O2 S2'
_chemical_formula_weight 613.04
_chemical_name_systematic
; 
 ? 
;
_space_group_IT_number 15
_symmetry_cell_setting monoclinic
_symmetry_space_group_name_Hall '-C 2yc'
_symmetry_space_group_name_H-M 'C 1 2/c 1'
_atom_sites_solution_hydrogens geom
_atom_sites_solution_primary direct
_atom_sites_solution_secondary difmap
_audit_creation_method SHELXL-97
_cell_angle_alpha 90.00
_cell_angle_beta 101.6190(10)
_cell_angle_gamma 90.00
_cell_formula_units_Z 8
_cell_length_a 19.7587(3)
_cell_length_b 12.32270(10)
_cell_length_c 22.4943(3)
_cell_measurement_temperature 297(2)
_cell_volume 5364.69(12)
_computing_cell_refinement 'Bruker SMART'
_computing_data_collection 'Bruker SMART'
_computing_data_reduction 'Bruker SAINT'
_computing_molecular_graphics 'Bruker SHELXTL'
_computing_publication_material 'Bruker SHELXTL'
_computing_structure_refinement 'SHELXL-97 (Sheldrick, 1997)'
_computing_structure_solution 'SHELXS-97 (Sheldrick, 1990)'
_diffrn_ambient_temperature 297(2)
_diffrn_measured_fraction_theta_full 0.956
_diffrn_measured_fraction_theta_max 0.956
_diffrn_measurement_device_type 'CCD area detector'
_diffrn_measurement_method 'phi and omega scans'
_diffrn_radiation_monochromator graphite
_diffrn_radiation_source 'fine-focus sealed tube'
_diffrn_radiation_type CuK\a
_diffrn_radiation_wavelength 1.54178
_diffrn_reflns_av_R_equivalents 0.0552
_diffrn_reflns_av_sigmaI/netI 0.0508
_diffrn_reflns_limit_h_max 23
_diffrn_reflns_limit_h_min -24
_diffrn_reflns_limit_k_max 14
_diffrn_reflns_limit_k_min -15
_diffrn_reflns_limit_l_max 27
_diffrn_reflns_limit_l_min -26
_diffrn_reflns_number 16449
_diffrn_reflns_theta_full 70.58
_diffrn_reflns_theta_max 70.58
_diffrn_reflns_theta_min 4.01
_exptl_absorpt_coefficient_mu 8.266
_exptl_absorpt_correction_type none
_exptl_crystal_colour orange
_exptl_crystal_density_diffrn 1.518
_exptl_crystal_density_meas 0
_exptl_crystal_density_method 'not measured'
_exptl_crystal_description prisma
_exptl_crystal_F_000 2496
_exptl_crystal_size_max 0.30
_exptl_crystal_size_mid 0.20
_exptl_crystal_size_min 0.20
_refine_diff_density_max 1.175
_refine_diff_density_min -0.738
_refine_diff_density_rms 0.094
_refine_ls_extinction_coef 0.000024(17)
_refine_ls_extinction_expression Fc^*^=kFc[1+0.001xFc^2^\l^3^/sin(2\q)]^-1/4^
_refine_ls_extinction_method SHELXL
_refine_ls_goodness_of_fit_ref 1.050
_refine_ls_hydrogen_treatment mixed
_refine_ls_matrix_type full
_refine_ls_number_parameters 377
_refine_ls_number_reflns 4923
_refine_ls_number_restraints 0
_refine_ls_restrained_S_all 1.050
_refine_ls_R_factor_all 0.0428
_refine_ls_R_factor_gt 0.0410
_refine_ls_shift/su_max 0.001
_refine_ls_shift/su_mean 0.000
_refine_ls_structure_factor_coef Fsqd
_refine_ls_weighting_details 'calc w=1/[\s^2^(Fo^2^)+(0.0705P)^2^+8.3377P] where P=(Fo^2^+2Fc^2^)/3'
_refine_ls_weighting_scheme calc
_refine_ls_wR_factor_gt 0.1200
_refine_ls_wR_factor_ref 0.1222
_reflns_number_gt 4598
_reflns_number_total 4923
_reflns_threshold_expression >2sigma(I)
_cod_data_source_file ic035461asi20040416_064001.cif
_cod_data_source_block l160_3_m
_cod_depositor_comments
;
The following automatic conversions were performed:
'_symmetry_cell_setting' value 'Monoclinic' changed to 'monoclinic'
according to '/home/saulius/struct/CIF-dictionaries/cif_core.dic'
dictionary named 'cif_core.dic' version 2.4.1 from 2010-06-29.

Automatic conversion script
Id: cif_fix_enum 1527 2010-12-29 10:47:43Z saulius 
;
_cod_database_code 4311801

loop_
_symmetry_equiv_pos_as_xyz
'x, y, z'
'-x, y, -z+1/2'
'x+1/2, y+1/2, z'
'-x+1/2, y+1/2, -z+1/2'
'-x, -y, -z'
'x, -y, z-1/2'
'-x+1/2, -y+1/2, -z'
'x+1/2, -y+1/2, z-1/2'

loop_
_atom_site_label
_atom_site_type_symbol
_atom_site_fract_x
_atom_site_fract_y
_atom_site_fract_z
_atom_site_U_iso_or_equiv
_atom_site_adp_type
_atom_site_occupancy
_atom_site_symmetry_multiplicity
_atom_site_calc_flag
_atom_site_refinement_flags
_atom_site_disorder_assembly
_atom_site_disorder_group
Cd1 Cd 0.042659(12) 0.662096(17) 0.329091(10) 0.04019(13) Uani 1 1 d . . .
S1 S 0.08861(6) 0.83972(6) 0.37320(5) 0.0523(3) Uani 1 1 d . . .
S2 S 0.08473(4) 0.62722(7) 0.22684(4) 0.0428(2) Uani 1 1 d . . .
C1 C 0.15365(18) 0.7871(3) 0.43002(16) 0.0416(7) Uani 1 1 d . . .
C2 C 0.10800(16) 0.5200(3) 0.44254(15) 0.0357(7) Uani 1 1 d . . .
C3 C 0.15530(16) 0.4753(2) 0.49697(16) 0.0376(7) Uani 1 1 d . . .
C4 C 0.1437(2) 0.4922(4) 0.55442(19) 0.0568(10) Uani 1 1 d . . .
C5 C 0.1879(3) 0.4471(5) 0.6041(2) 0.0736(14) Uani 1 1 d . . .
C6 C 0.2431(3) 0.3841(4) 0.5961(3) 0.0749(16) Uani 1 1 d . . .
C7 C 0.2554(2) 0.3684(3) 0.5394(2) 0.0624(12) Uani 1 1 d . . .
C8 C 0.2115(2) 0.4130(3) 0.4889(2) 0.0508(9) Uani 1 1 d . . .
C9 C 0.05364(16) 0.4487(2) 0.40666(15) 0.0346(7) Uani 1 1 d . . .
C10 C 0.04915(17) 0.3327(2) 0.42459(18) 0.0400(8) Uani 1 1 d . . .
C11 C 0.0299(2) 0.3032(4) 0.4781(2) 0.0554(10) Uani 1 1 d . . .
C12 C 0.0271(3) 0.1954(5) 0.4939(3) 0.0749(15) Uani 1 1 d . . .
C13 C 0.0448(3) 0.1159(4) 0.4557(3) 0.0737(15) Uani 1 1 d . . .
C14 C 0.0640(3) 0.1439(3) 0.4037(3) 0.0662(14) Uani 1 1 d . . .
C15 C 0.0653(2) 0.2520(3) 0.3868(2) 0.0516(9) Uani 1 1 d . . .
C16 C 0.07791(17) 0.4832(3) 0.21801(17) 0.0437(8) Uani 1 1 d . . .
C17 C 0.1836(5) -0.0331(10) 0.2559(5) 0.160(4) Uani 1 1 d . . .
H17A H 0.2176 0.0227 0.2673 0.240 Uiso 1 1 calc R . .
H17B H 0.1969 -0.0790 0.2258 0.240 Uiso 1 1 calc R . .
H17C H 0.1802 -0.0756 0.2910 0.240 Uiso 1 1 calc R . .
C18 C 0.0704(8) -0.0602(11) 0.1992(7) 0.267(10) Uani 1 1 d . . .
H18A H 0.0298 -0.0226 0.1787 0.400 Uiso 1 1 calc R . .
H18B H 0.0579 -0.1120 0.2270 0.400 Uiso 1 1 calc R . .
H18C H 0.0913 -0.0972 0.1699 0.400 Uiso 1 1 calc R . .
C19 C 0.1021(5) 0.1259(10) 0.2376(5) 0.130(3) Uani 1 1 d . . .
H19 H 0.0575 0.1497 0.2213 0.156 Uiso 1 1 calc R . .
C20 C 0.3455(5) 0.7345(9) 0.3910(4) 0.154(4) Uani 1 1 d . . .
H20A H 0.3249 0.7815 0.4164 0.232 Uiso 1 1 calc R . .
H20B H 0.3464 0.7703 0.3533 0.232 Uiso 1 1 calc R . .
H20C H 0.3919 0.7173 0.4112 0.232 Uiso 1 1 calc R . .
C21 C 0.3559(5) 0.5479(12) 0.4175(5) 0.180(5) Uani 1 1 d . . .
H21A H 0.3363 0.5257 0.4513 0.270 Uiso 1 1 calc R . .
H21B H 0.4020 0.5743 0.4320 0.270 Uiso 1 1 calc R . .
H21C H 0.3572 0.4871 0.3910 0.270 Uiso 1 1 calc R . .
C22 C 0.2551(5) 0.6073(11) 0.3584(5) 0.189(6) Uani 1 1 d . . .
H22 H 0.2249 0.6618 0.3412 0.226 Uiso 1 1 calc R . .
N1 N 0.2016(2) 0.8592(3) 0.4553(2) 0.0596(10) Uani 1 1 d . . .
N2 N 0.16078(15) 0.6879(2) 0.45236(14) 0.0423(6) Uani 1 1 d . . .
N3 N 0.11085(14) 0.6180(2) 0.42297(13) 0.0375(6) Uani 1 1 d . . .
N4 N 0.01450(14) 0.4920(2) 0.35958(13) 0.0402(6) Uani 1 1 d . . .
N5 N -0.03520(15) 0.4293(2) 0.32450(14) 0.0450(7) Uani 1 1 d . . .
N6 N 0.12416(19) 0.4255(4) 0.25624(19) 0.0576(10) Uani 1 1 d . . .
N7 N 0.1181(4) 0.0155(6) 0.2317(3) 0.120(2) Uani 1 1 d . . .
N8 N 0.3089(3) 0.6438(6) 0.3804(3) 0.105(2) Uani 1 1 d . . .
O1 O 0.1418(4) 0.1879(5) 0.2618(3) 0.1219(19) Uani 1 1 d . . .
O2 O 0.2263(2) 0.5174(4) 0.35126(18) 0.0968(13) Uani 1 1 d . . .
H1A H 0.230(3) 0.848(3) 0.481(2) 0.045(13) Uiso 1 1 d . . .
H1B H 0.199(3) 0.915(5) 0.441(2) 0.062(15) Uiso 1 1 d . . .
H4 H 0.108(3) 0.539(4) 0.559(2) 0.072(15) Uiso 1 1 d . . .
H5 H 0.182(2) 0.448(4) 0.643(2) 0.063(13) Uiso 1 1 d . . .
H6 H 0.270(3) 0.356(5) 0.623(3) 0.076(17) Uiso 1 1 d . . .
H6A H 0.119(3) 0.349(4) 0.254(2) 0.054(13) Uiso 1 1 d . . .
H6B H 0.141(2) 0.452(4) 0.280(2) 0.037(12) Uiso 1 1 d . . .
H7 H 0.294(3) 0.322(4) 0.541(2) 0.065(14) Uiso 1 1 d . . .
H8 H 0.220(3) 0.386(4) 0.445(3) 0.073(15) Uiso 1 1 d . . .
H11 H 0.022(3) 0.347(4) 0.499(2) 0.048(14) Uiso 1 1 d . . .
H12 H 0.015(3) 0.194(5) 0.533(3) 0.079(16) Uiso 1 1 d . . .
H13 H 0.040(4) 0.047(6) 0.464(3) 0.11(2) Uiso 1 1 d . . .
H14 H 0.076(3) 0.100(5) 0.380(2) 0.064(15) Uiso 1 1 d . . .
H15 H 0.081(3) 0.273(4) 0.348(2) 0.070(14) Uiso 1 1 d . . .

loop_
_atom_site_aniso_label
_atom_site_aniso_U_11
_atom_site_aniso_U_22
_atom_site_aniso_U_33
_atom_site_aniso_U_23
_atom_site_aniso_U_13
_atom_site_aniso_U_12
Cd1 0.04777(19) 0.03078(18) 0.03531(19) 0.00184(8) -0.00762(12) -0.00417(8)
S1 0.0642(6) 0.0274(4) 0.0539(6) 0.0017(3) -0.0153(5) -0.0014(3)
S2 0.0376(4) 0.0438(5) 0.0431(5) -0.0046(4) -0.0014(4) -0.0035(3)
C1 0.0489(18) 0.0306(16) 0.0412(18) -0.0017(13) -0.0003(15) -0.0058(14)
C2 0.0347(15) 0.0310(15) 0.0361(17) 0.0006(12) -0.0057(13) -0.0017(12)
C3 0.0352(15) 0.0297(15) 0.0418(18) 0.0033(13) -0.0066(14) -0.0051(12)
C4 0.0430(19) 0.078(3) 0.045(2) 0.005(2) -0.0010(17) -0.002(2)
C5 0.066(3) 0.104(4) 0.044(2) 0.024(3) -0.004(2) -0.010(3)
C6 0.067(3) 0.064(3) 0.074(4) 0.032(3) -0.033(3) -0.006(2)
C7 0.057(2) 0.039(2) 0.075(3) -0.003(2) -0.026(2) 0.0078(19)
C8 0.0463(18) 0.0372(19) 0.059(2) -0.0064(16) -0.0140(18) 0.0033(15)
C9 0.0353(15) 0.0280(15) 0.0356(16) 0.0029(12) -0.0046(13) -0.0024(12)
C10 0.0329(15) 0.0309(17) 0.049(2) 0.0062(13) -0.0100(15) -0.0061(12)
C11 0.056(2) 0.050(2) 0.058(3) 0.008(2) 0.005(2) -0.010(2)
C12 0.068(3) 0.072(3) 0.080(4) 0.032(3) 0.002(3) -0.021(3)
C13 0.063(3) 0.036(2) 0.110(4) 0.020(3) -0.009(3) -0.011(2)
C14 0.060(3) 0.0302(18) 0.098(4) 0.000(2) -0.008(3) 0.0009(18)
C15 0.0497(19) 0.0355(18) 0.064(3) -0.0013(17) -0.0028(19) -0.0006(15)
C16 0.0355(15) 0.0483(19) 0.0435(19) -0.0041(15) -0.0009(14) 0.0044(14)
C17 0.129(7) 0.213(12) 0.135(8) 0.077(8) 0.022(6) 0.013(8)
C18 0.272(16) 0.197(13) 0.253(16) 0.081(11) -0.134(13) -0.156(13)
C19 0.111(6) 0.156(9) 0.117(7) 0.033(7) 0.009(5) -0.011(6)
C20 0.161(8) 0.170(9) 0.145(8) -0.079(7) 0.059(7) -0.094(7)
C21 0.116(7) 0.286(17) 0.125(8) 0.038(9) -0.007(6) 0.028(9)
C22 0.125(7) 0.276(14) 0.191(10) -0.164(11) 0.093(7) -0.113(9)
N1 0.064(2) 0.0348(17) 0.065(3) 0.0062(17) -0.022(2) -0.0153(16)
N2 0.0453(15) 0.0311(13) 0.0432(16) 0.0008(12) -0.0085(13) -0.0072(12)
N3 0.0390(13) 0.0293(14) 0.0375(14) 0.0005(11) -0.0086(12) -0.0048(11)
N4 0.0377(13) 0.0339(14) 0.0431(16) 0.0021(11) -0.0059(12) -0.0022(11)
N5 0.0411(14) 0.0371(15) 0.0485(17) 0.0026(12) -0.0110(13) -0.0080(12)
N6 0.0515(19) 0.055(2) 0.053(2) -0.0081(18) -0.0220(17) 0.0097(16)
N7 0.143(5) 0.102(4) 0.100(4) 0.024(4) -0.008(4) -0.047(4)
N8 0.073(3) 0.148(5) 0.097(4) -0.049(4) 0.021(3) -0.029(3)
O1 0.160(5) 0.086(3) 0.106(4) -0.016(3) -0.006(4) 0.013(4)
O2 0.077(2) 0.135(4) 0.067(2) -0.007(2) -0.0113(19) -0.031(2)

loop_
_atom_type_symbol
_atom_type_description
_atom_type_scat_dispersion_real
_atom_type_scat_dispersion_imag
_atom_type_scat_source
C C 0.0181 0.0091 'International Tables Vol C Tables 4.2.6.8 and 6.1.1.4'
H H 0.0000 0.0000 'International Tables Vol C Tables 4.2.6.8 and 6.1.1.4'
N N 0.0311 0.0180 'International Tables Vol C Tables 4.2.6.8 and 6.1.1.4'
O O 0.0492 0.0322 'International Tables Vol C Tables 4.2.6.8 and 6.1.1.4'
S S 0.3331 0.5567 'International Tables Vol C Tables 4.2.6.8 and 6.1.1.4'
Cd Cd 0.1185 4.6533 'International Tables Vol C Tables 4.2.6.8 and 6.1.1.4'

loop_
_geom_angle_atom_site_label_1
_geom_angle_atom_site_label_2
_geom_angle_atom_site_label_3
_geom_angle
_geom_angle_site_symmetry_1
_geom_angle_site_symmetry_3
_geom_angle_publ_flag
N4 Cd1 N3 69.44(9) . . ?
N4 Cd1 S1 140.17(8) . . ?
N3 Cd1 S1 75.32(7) . . ?
N4 Cd1 S2 74.17(7) . 2 ?
N3 Cd1 S2 136.34(7) . 2 ?
S1 Cd1 S2 124.98(3) . 2 ?
N4 Cd1 S2 104.40(8) . . ?
N3 Cd1 S2 121.81(8) . . ?
S1 Cd1 S2 109.67(4) . . ?
S2 Cd1 S2 89.74(3) 2 . ?
C1 S1 Cd1 96.94(11) . . ?
C16 S2 Cd1 93.79(11) . 2 ?
C16 S2 Cd1 103.23(13) . . ?
Cd1 S2 Cd1 87.18(3) 2 . ?
N2 C1 N1 116.1(4) . . ?
N2 C1 S1 129.0(3) . . ?
N1 C1 S1 114.8(3) . . ?
N3 C2 C3 124.3(3) . . ?
N3 C2 C9 116.3(3) . . ?
C3 C2 C9 119.5(3) . . ?
C4 C3 C8 119.7(3) . . ?
C4 C3 C2 121.5(3) . . ?
C8 C3 C2 118.8(3) . . ?
C3 C4 C5 120.0(5) . . ?
C3 C4 H4 118(3) . . ?
C5 C4 H4 122(3) . . ?
C6 C5 C4 120.4(5) . . ?
C6 C5 H5 113(3) . . ?
C4 C5 H5 126(3) . . ?
C7 C6 C5 119.9(4) . . ?
C7 C6 H6 115(4) . . ?
C5 C6 H6 125(5) . . ?
C6 C7 C8 120.5(5) . . ?
C6 C7 H7 110(3) . . ?
C8 C7 H7 129(3) . . ?
C3 C8 C7 119.6(4) . . ?
C3 C8 H8 124(3) . . ?
C7 C8 H8 116(3) . . ?
N4 C9 C10 123.9(3) . . ?
N4 C9 C2 116.5(3) . . ?
C10 C9 C2 119.5(3) . . ?
C11 C10 C15 118.9(4) . . ?
C11 C10 C9 121.9(4) . . ?
C15 C10 C9 119.2(3) . . ?
C12 C11 C10 120.7(5) . . ?
C12 C11 H11 120(4) . . ?
C10 C11 H11 119(4) . . ?
C11 C12 C13 119.4(5) . . ?
C11 C12 H12 107(4) . . ?
C13 C12 H12 134(4) . . ?
C14 C13 C12 120.4(4) . . ?
C14 C13 H13 120(5) . . ?
C12 C13 H13 120(5) . . ?
C13 C14 C15 120.6(5) . . ?
C13 C14 H14 124(4) . . ?
C15 C14 H14 115(4) . . ?
C14 C15 C10 120.1(5) . . ?
C14 C15 H15 121(3) . . ?
C10 C15 H15 119(3) . . ?
N5 C16 N6 117.2(4) 2 . ?
N5 C16 S2 127.0(3) 2 . ?
N6 C16 S2 115.6(3) . . ?
N7 C17 H17A 109.5 . . ?
N7 C17 H17B 109.5 . . ?
H17A C17 H17B 109.5 . . ?
N7 C17 H17C 109.5 . . ?
H17A C17 H17C 109.5 . . ?
H17B C17 H17C 109.5 . . ?
N7 C18 H18A 109.5 . . ?
N7 C18 H18B 109.5 . . ?
H18A C18 H18B 109.5 . . ?
N7 C18 H18C 109.5 . . ?
H18A C18 H18C 109.5 . . ?
H18B C18 H18C 109.5 . . ?
O1 C19 N7 122.7(10) . . ?
O1 C19 H19 118.6 . . ?
N7 C19 H19 118.6 . . ?
N8 C20 H20A 109.5 . . ?
N8 C20 H20B 109.5 . . ?
H20A C20 H20B 109.5 . . ?
N8 C20 H20C 109.5 . . ?
H20A C20 H20C 109.5 . . ?
H20B C20 H20C 109.5 . . ?
N8 C21 H21A 109.5 . . ?
N8 C21 H21B 109.5 . . ?
H21A C21 H21B 109.5 . . ?
N8 C21 H21C 109.5 . . ?
H21A C21 H21C 109.5 . . ?
H21B C21 H21C 109.5 . . ?
N8 C22 O2 138.9(16) . . ?
N8 C22 H22 110.6 . . ?
O2 C22 H22 110.6 . . ?
C1 N1 H1A 125(3) . . ?
C1 N1 H1B 117(4) . . ?
H1A N1 H1B 118(5) . . ?
C1 N2 N3 112.7(3) . . ?
C2 N3 N2 119.9(3) . . ?
C2 N3 Cd1 118.1(2) . . ?
N2 N3 Cd1 121.2(2) . . ?
C9 N4 N5 118.7(3) . . ?
C9 N4 Cd1 118.5(2) . . ?
N5 N4 Cd1 122.0(2) . . ?
C16 N5 N4 114.4(3) 2 . ?
C16 N6 H6A 116(3) . . ?
C16 N6 H6B 115(4) . . ?
H6A N6 H6B 125(5) . . ?
C19 N7 C18 123.0(10) . . ?
C19 N7 C17 124.9(8) . . ?
C18 N7 C17 112.1(10) . . ?
C22 N8 C20 144.9(12) . . ?
C22 N8 C21 108.3(11) . . ?
C20 N8 C21 106.5(8) . . ?

loop_
_geom_bond_atom_site_label_1
_geom_bond_atom_site_label_2
_geom_bond_distance
_geom_bond_site_symmetry_2
_geom_bond_publ_flag
Cd1 N4 2.308(3) . ?
Cd1 N3 2.329(3) . ?
Cd1 S1 2.4973(9) . ?
Cd1 S2 2.6129(9) 2 ?
Cd1 S2 2.6337(9) . ?
S1 C1 1.745(4) . ?
S2 C16 1.788(4) . ?
S2 Cd1 2.6129(9) 2 ?
C1 N2 1.319(5) . ?
C1 N1 1.339(5) . ?
C2 N3 1.291(4) . ?
C2 C3 1.488(4) . ?
C2 C9 1.492(4) . ?
C3 C4 1.373(6) . ?
C3 C8 1.392(5) . ?
C4 C5 1.389(6) . ?
C4 H4 0.93(5) . ?
C5 C6 1.381(9) . ?
C5 H5 0.91(5) . ?
C6 C7 1.359(8) . ?
C6 H6 0.80(7) . ?
C7 C8 1.395(6) . ?
C7 H7 0.95(5) . ?
C8 H8 1.09(6) . ?
C9 N4 1.294(4) . ?
C9 C10 1.492(4) . ?
C10 C11 1.382(6) . ?
C10 C15 1.387(6) . ?
C11 C12 1.380(7) . ?
C11 H11 0.75(5) . ?
C12 C13 1.392(9) . ?
C12 H12 0.95(6) . ?
C13 C14 1.345(9) . ?
C13 H13 0.87(7) . ?
C14 C15 1.387(6) . ?
C14 H14 0.83(5) . ?
C15 H15 1.02(5) . ?
C16 N5 1.320(5) 2 ?
C16 N6 1.328(5) . ?
C17 N7 1.430(11) . ?
C17 H17A 0.9600 . ?
C17 H17B 0.9600 . ?
C17 H17C 0.9600 . ?
C18 N7 1.420(11) . ?
C18 H18A 0.9600 . ?
C18 H18B 0.9600 . ?
C18 H18C 0.9600 . ?
C19 O1 1.150(11) . ?
C19 N7 1.410(13) . ?
C19 H19 0.9300 . ?
C20 N8 1.328(10) . ?
C20 H20A 0.9600 . ?
C20 H20B 0.9600 . ?
C20 H20C 0.9600 . ?
C21 N8 1.626(13) . ?
C21 H21A 0.9600 . ?
C21 H21B 0.9600 . ?
C21 H21C 0.9600 . ?
C22 N8 1.167(9) . ?
C22 O2 1.241(11) . ?
C22 H22 0.9300 . ?
N1 H1A 0.74(5) . ?
N1 H1B 0.76(6) . ?
N2 N3 1.374(4) . ?
N4 N5 1.368(4) . ?
N5 C16 1.320(5) 2 ?
N6 H6A 0.95(5) . ?
N6 H6B 0.66(5) . ?

loop_
_geom_hbond_atom_site_label_D
_geom_hbond_atom_site_label_H
_geom_hbond_atom_site_label_A
_geom_hbond_distance_DH
_geom_hbond_distance_HA
_geom_hbond_distance_DA
_geom_hbond_angle_DHA
_geom_hbond_site_symmetry_A
N6 H6B O2 0.66(5) 2.22(5) 2.862(6) 163(5) .
N6 H6A O1 0.95(5) 2.03(5) 2.948(7) 160(4) .
N1 H1A N2 0.74(5) 2.40(5) 3.125(5) 167(5) 7_566

loop_
_geom_torsion_atom_site_label_1
_geom_torsion_atom_site_label_2
_geom_torsion_atom_site_label_3
_geom_torsion_atom_site_label_4
_geom_torsion
_geom_torsion_site_symmetry_1
_geom_torsion_site_symmetry_2
_geom_torsion_site_symmetry_3
_geom_torsion_site_symmetry_4
_geom_torsion_publ_flag
N4 Cd1 S1 C1 43.43(18) . . . . ?
N3 Cd1 S1 C1 15.21(15) . . . . ?
S2 Cd1 S1 C1 152.05(13) 2 . . . ?
S2 Cd1 S1 C1 -103.81(13) . . . . ?
N4 Cd1 S2 C16 -0.97(13) . . . . ?
N3 Cd1 S2 C16 73.52(14) . . . . ?
S1 Cd1 S2 C16 158.06(12) . . . . ?
S2 Cd1 S2 C16 -74.54(12) 2 . . . ?
N4 Cd1 S2 Cd1 92.26(7) . . . 2 ?
N3 Cd1 S2 Cd1 166.75(8) . . . 2 ?
S1 Cd1 S2 Cd1 -108.70(3) . . . 2 ?
S2 Cd1 S2 Cd1 18.69(4) 2 . . 2 ?
Cd1 S1 C1 N2 -17.5(4) . . . . ?
Cd1 S1 C1 N1 164.6(3) . . . . ?
N3 C2 C3 C4 82.9(5) . . . . ?
C9 C2 C3 C4 -97.9(4) . . . . ?
N3 C2 C3 C8 -98.7(4) . . . . ?
C9 C2 C3 C8 80.5(4) . . . . ?
C8 C3 C4 C5 0.0(6) . . . . ?
C2 C3 C4 C5 178.4(4) . . . . ?
C3 C4 C5 C6 -0.9(8) . . . . ?
C4 C5 C6 C7 1.8(8) . . . . ?
C5 C6 C7 C8 -1.8(7) . . . . ?
C4 C3 C8 C7 0.0(6) . . . . ?
C2 C3 C8 C7 -178.5(3) . . . . ?
C6 C7 C8 C3 0.9(6) . . . . ?
N3 C2 C9 N4 -0.2(5) . . . . ?
C3 C2 C9 N4 -179.5(3) . . . . ?
N3 C2 C9 C10 177.1(3) . . . . ?
C3 C2 C9 C10 -2.2(5) . . . . ?
N4 C9 C10 C11 -115.4(4) . . . . ?
C2 C9 C10 C11 67.5(5) . . . . ?
N4 C9 C10 C15 65.2(5) . . . . ?
C2 C9 C10 C15 -111.9(4) . . . . ?
C15 C10 C11 C12 0.4(6) . . . . ?
C9 C10 C11 C12 -179.0(4) . . . . ?
C10 C11 C12 C13 0.7(7) . . . . ?
C11 C12 C13 C14 -0.4(7) . . . . ?
C12 C13 C14 C15 -1.1(7) . . . . ?
C13 C14 C15 C10 2.3(7) . . . . ?
C11 C10 C15 C14 -1.9(6) . . . . ?
C9 C10 C15 C14 177.6(4) . . . . ?
Cd1 S2 C16 N5 25.4(3) 2 . . 2 ?
Cd1 S2 C16 N5 113.4(3) . . . 2 ?
Cd1 S2 C16 N6 -159.4(3) 2 . . . ?
Cd1 S2 C16 N6 -71.4(3) . . . . ?
N1 C1 N2 N3 -178.3(4) . . . . ?
S1 C1 N2 N3 3.9(5) . . . . ?
C3 C2 N3 N2 1.2(5) . . . . ?
C9 C2 N3 N2 -178.0(3) . . . . ?
C3 C2 N3 Cd1 171.0(3) . . . . ?
C9 C2 N3 Cd1 -8.3(4) . . . . ?
C1 N2 N3 C2 -175.0(3) . . . . ?
C1 N2 N3 Cd1 15.6(4) . . . . ?
N4 Cd1 N3 C2 9.2(2) . . . . ?
S1 Cd1 N3 C2 170.3(3) . . . . ?
S2 Cd1 N3 C2 44.6(3) 2 . . . ?
S2 Cd1 N3 C2 -85.4(3) . . . . ?
N4 Cd1 N3 N2 178.8(3) . . . . ?
S1 Cd1 N3 N2 -20.1(2) . . . . ?
S2 Cd1 N3 N2 -145.8(2) 2 . . . ?
S2 Cd1 N3 N2 84.2(3) . . . . ?
C10 C9 N4 N5 1.5(5) . . . . ?
C2 C9 N4 N5 178.7(3) . . . . ?
C10 C9 N4 Cd1 -168.5(3) . . . . ?
C2 C9 N4 Cd1 8.7(4) . . . . ?
N3 Cd1 N4 C9 -9.3(3) . . . . ?
S1 Cd1 N4 C9 -38.5(3) . . . . ?
S2 Cd1 N4 C9 -164.7(3) 2 . . . ?
S2 Cd1 N4 C9 109.7(3) . . . . ?
N3 Cd1 N4 N5 -179.0(3) . . . . ?
S1 Cd1 N4 N5 151.8(2) . . . . ?
S2 Cd1 N4 N5 25.6(2) 2 . . . ?
S2 Cd1 N4 N5 -59.9(3) . . . . ?
C9 N4 N5 C16 172.2(3) . . . 2 ?
Cd1 N4 N5 C16 -18.2(4) . . . 2 ?
O1 C19 N7 C18 -176.6(12) . . . . ?
O1 C19 N7 C17 1.8(15) . . . . ?
O2 C22 N8 C20 179.9(10) . . . . ?
O2 C22 N8 C21 -7.5(16) . . . . ?
